data_7236621
loop_
_publ_author_name
'W\;ec\/lawski, Marek K.'
'Jake\<sov\'a, Marie'
'Charyton, Martyna'
'Demitri, Nicola'
'Koszarna, Beata'
'Oppelt, Kerstin'
'Sariciftci, Serdar'
'Gryko, Daniel T.'
'G\/lowacki, Eric Daniel'

_publ_section_title
;
 Biscoumarin-containing acenes as stable organic semiconductors for
 photocatalytic oxygen reduction to hydrogen peroxide
;
_journal_issue 39
_journal_name_full 'J. Mater. Chem. A'
_journal_page_first 20780
_journal_paper_doi 10.1039/C7TA05882A
_journal_volume 5
_journal_year 2017
_chemical_formula_moiety 'C38 H16 O4'
_chemical_formula_sum 'C38 H16 O4'
_chemical_formula_weight 536.51
_space_group_crystal_system triclinic
_space_group_IT_number 2
_space_group_name_Hall '-P 1'
_space_group_name_H-M_alt 'P -1'
_atom_sites_solution_hydrogens geom
_atom_sites_solution_primary direct
_atom_sites_solution_secondary difmap
_audit_creation_method SHELXL-2014/7
_audit_update_record
;
2017-02-07 deposited with the CCDC.
2017-09-05 downloaded from the CCDC.
;
_cell_angle_alpha 92.87(3)
_cell_angle_beta 91.46(3)
_cell_angle_gamma 93.89(3)
_cell_formula_units_Z 3
_cell_length_a 3.839(1)
_cell_length_b 16.867(3)
_cell_length_c 26.618(5)
_cell_measurement_reflns_used 490
_cell_measurement_temperature 298(2)
_cell_measurement_theta_max 29.084
_cell_measurement_theta_min 0.755
_cell_volume 1716.7(6)
_computing_cell_refinement 'XDS (Kabsch, 2010)'
_computing_data_collection 'Elettra XRD1 Data Collection SW'
_computing_data_reduction 'XDS (Kabsch, 2010)'
_computing_molecular_graphics 'Ortep3 for Windows - PyMol'
_computing_publication_material 'enCIFer - publCIF'
_computing_structure_refinement 'SHELXL-2014 (Sheldrick, 2013)'
_computing_structure_solution 'Sir2014 (Burla, 2015)'
_diffrn_ambient_temperature 298(2)
_diffrn_measured_fraction_theta_full 0.983
_diffrn_measured_fraction_theta_max 0.974
_diffrn_measurement_device_type
;
'Huber 4-circles Kappa Goniometer, Pilatus 2M detector'
;
_diffrn_measurement_method 'Rotating crystal'
_diffrn_radiation_type Synchrotron
_diffrn_radiation_wavelength 0.700
_diffrn_reflns_av_R_equivalents 0.0428
_diffrn_reflns_av_unetI/netI 0.0312
_diffrn_reflns_Laue_measured_fraction_full 0.983
_diffrn_reflns_Laue_measured_fraction_max 0.974
_diffrn_reflns_limit_h_max 5
_diffrn_reflns_limit_h_min -5
_diffrn_reflns_limit_k_max 23
_diffrn_reflns_limit_k_min -23
_diffrn_reflns_limit_l_max 36
_diffrn_reflns_limit_l_min 0
_diffrn_reflns_number 49313
_diffrn_reflns_point_group_measured_fraction_full 0.983
_diffrn_reflns_point_group_measured_fraction_max 0.974
_diffrn_reflns_theta_full 24.835
_diffrn_reflns_theta_max 29.084
_diffrn_reflns_theta_min 0.755
_diffrn_source 'Elettra Synchrotron - XRD1 BL'
_diffrn_standards_decay_% 0
_diffrn_standards_interval_count 0
_diffrn_standards_number 0
_exptl_absorpt_coefficient_mu 0.096
_exptl_absorpt_correction_type none
_exptl_crystal_colour Red
_exptl_crystal_density_diffrn 1.557
_exptl_crystal_description 'Thin plate'
_exptl_crystal_F_000 828
_exptl_crystal_size_max 0.200
_exptl_crystal_size_mid 0.080
_exptl_crystal_size_min 0.010
_refine_diff_density_max 0.333
_refine_diff_density_min -0.420
_refine_diff_density_rms 0.079
_refine_ls_extinction_coef 0.031(3)
_refine_ls_extinction_expression Fc^*^=kFc[1+0.001xFc^2^\l^3^/sin(2\q)]^-1/4^
_refine_ls_extinction_method 'SHELXL-2016/4 (Sheldrick 2016)'
_refine_ls_goodness_of_fit_ref 1.036
_refine_ls_hydrogen_treatment constr
_refine_ls_matrix_type full
_refine_ls_number_parameters 569
_refine_ls_number_reflns 9424
_refine_ls_number_restraints 0
_refine_ls_restrained_S_all 1.036
_refine_ls_R_factor_all 0.0683
_refine_ls_R_factor_gt 0.0583
_refine_ls_shift/su_max 0.001
_refine_ls_shift/su_mean 0.000
_refine_ls_structure_factor_coef Fsqd
_refine_ls_weighting_details 'w=1/[\s^2^(Fo^2^)+(0.0931P)^2^+0.4106P] where P=(Fo^2^+2Fc^2^)/3'
_refine_ls_weighting_scheme calc
_refine_ls_wR_factor_gt 0.1618
_refine_ls_wR_factor_ref 0.1708
_reflns_Friedel_coverage 0.000
_reflns_number_gt 7656
_reflns_number_total 9424
_reflns_threshold_expression 'I > 2\s(I)'
_cod_data_source_file c7ta05882a2.cif
_cod_data_source_block 10at298K
_cod_database_code 7236621
_shelx_shelxl_version_number 2014/7
_shelx_space_group_comment
;
The symmetry employed for this shelxl refinement is uniquely defined
by the following loop, which should always be used as a source of
symmetry information in preference to the above space-group names.
They are only intended as comments.
;
_shelx_estimated_absorpt_t_min 0.981
_shelx_estimated_absorpt_t_max 0.999

loop_
_space_group_symop_operation_xyz
'x, y, z'
'-x, -y, -z'

loop_
_atom_site_label
_atom_site_type_symbol
_atom_site_fract_x
_atom_site_fract_y
_atom_site_fract_z
_atom_site_U_iso_or_equiv
_atom_site_adp_type
_atom_site_occupancy
_atom_site_site_symmetry_order
_atom_site_calc_flag
_atom_site_refinement_flags_posn
_atom_site_refinement_flags_adp
O2_1 O 0.2404(3) 0.44008(6) 0.94965(3) 0.0364(2) Uani 1 1 d . .
O2A_1 O 1.0970(3) 0.55618(5) 0.71933(3) 0.0353(2) Uani 1 1 d . .
O1_1 O 0.1872(4) 0.31224(6) 0.95707(4) 0.0553(3) Uani 1 1 d . .
O1A_1 O 1.1391(4) 0.68396(6) 0.71110(4) 0.0531(3) Uani 1 1 d . .
C3A_1 C 1.0652(3) 0.41599(8) 0.71938(4) 0.0315(2) Uani 1 1 d . .
H3A_1 H 1.193986 0.414507 0.690268 0.038 Uiso 1 1 calc R U
C9_1 C 0.7761(3) 0.57037(7) 0.81081(4) 0.0256(2) Uani 1 1 d . .
C3_1 C 0.2678(3) 0.57994(8) 0.94927(4) 0.0329(3) Uani 1 1 d . .
H3_1 H 0.143667 0.581238 0.978820 0.039 Uiso 1 1 calc R U
C4_1 C 0.3766(3) 0.64918(8) 0.92791(4) 0.0319(2) Uani 1 1 d . .
H4_1 H 0.320593 0.697400 0.943023 0.038 Uiso 1 1 calc R U
C5_1 C 0.5724(3) 0.64957(7) 0.88336(4) 0.0280(2) Uani 1 1 d . .
C5A_1 C 0.7473(3) 0.34670(7) 0.78443(4) 0.0277(2) Uani 1 1 d . .
C12A_1 C 0.5400(3) 0.19984(7) 0.77684(5) 0.0350(3) Uani 1 1 d . .
C12_1 C 0.7339(3) 0.79853(8) 0.88794(5) 0.0364(3) Uani 1 1 d . .
C11A_1 C 0.8262(3) 0.49319(7) 0.78799(4) 0.0255(2) Uani 1 1 d . .
C4A_1 C 0.9462(3) 0.34670(7) 0.74017(4) 0.0313(2) Uani 1 1 d . .
H4A_1 H 0.997337 0.298303 0.724797 0.038 Uiso 1 1 calc R U
C16_1 C 0.7420(4) 0.80938(9) 0.94107(6) 0.0442(3) Uani 1 1 d . .
H16_1 H 0.735464 0.765022 0.960501 0.053 Uiso 1 1 calc R U
C2A_1 C 0.9902(3) 0.48863(7) 0.74258(4) 0.0284(2) Uani 1 1 d . .
C10A_1 C 0.7107(3) 0.42120(7) 0.80969(4) 0.0254(2) Uani 1 1 d . .
C11_1 C 0.5072(3) 0.50301(7) 0.88069(4) 0.0263(2) Uani 1 1 d . .
C2_1 C 0.3452(3) 0.50749(7) 0.92621(4) 0.0293(2) Uani 1 1 d . .
C13A_1 C 0.4549(4) 0.12983(8) 0.80259(6) 0.0442(3) Uani 1 1 d . .
C1_1 C 0.2922(4) 0.36405(8) 0.93087(4) 0.0345(3) Uani 1 1 d . .
C6A_1 C 0.5941(3) 0.27526(7) 0.80561(4) 0.0303(2) Uani 1 1 d . .
C7_1 C 0.8167(3) 0.71640(7) 0.81041(5) 0.0319(2) Uani 1 1 d . .
C7A_1 C 0.4850(3) 0.27967(7) 0.85609(5) 0.0321(2) Uani 1 1 d . .
C9A_1 C 0.5540(3) 0.42576(7) 0.85755(4) 0.0260(2) Uani 1 1 d . .
C17A_1 C 0.4683(5) 0.11963(10) 0.69806(7) 0.0559(4) Uani 1 1 d . .
H17A_1 H 0.463648 0.116435 0.663069 0.067 Uiso 1 1 calc R U
C1A_1 C 1.0354(4) 0.63231(8) 0.73741(4) 0.0339(3) Uani 1 1 d . .
C16A_1 C 0.5326(4) 0.19236(9) 0.72336(5) 0.0423(3) Uani 1 1 d . .
H16A_1 H 0.572032 0.237598 0.705158 0.051 Uiso 1 1 calc R U
C6_1 C 0.7082(3) 0.72129(7) 0.86089(4) 0.0305(2) Uani 1 1 d . .
C8_1 C 0.8667(3) 0.63953(7) 0.78641(4) 0.0289(2) Uani 1 1 d . .
C14A_1 C 0.4038(5) 0.13597(9) 0.85521(6) 0.0508(4) Uani 1 1 d . .
H14A_1 H 0.369382 0.089759 0.872610 0.061 Uiso 1 1 calc R U
C15A_1 C 0.4040(4) 0.20726(8) 0.88060(6) 0.0447(3) Uani 1 1 d . .
H15A_1 H 0.350709 0.209426 0.914506 0.054 Uiso 1 1 calc R U
C15_1 C 0.8673(4) 0.78816(8) 0.78413(6) 0.0443(3) Uani 1 1 d . .
H15_1 H 0.927040 0.785334 0.750473 0.053 Uiso 1 1 calc R U
C13_1 C 0.7782(4) 0.86794(8) 0.86013(6) 0.0445(3) Uani 1 1 d . .
C10_1 C 0.6181(3) 0.57500(7) 0.85867(4) 0.0255(2) Uani 1 1 d . .
C14_1 C 0.8296(5) 0.85986(9) 0.80753(7) 0.0507(4) Uani 1 1 d . .
H14_1 H 0.837360 0.904965 0.788768 0.061 Uiso 1 1 calc R U
C8A_1 C 0.4542(3) 0.35652(7) 0.88135(4) 0.0296(2) Uani 1 1 d . .
C19A_1 C 0.3998(5) 0.05573(9) 0.77526(8) 0.0585(4) Uani 1 1 d . .
H19A_1 H 0.355791 0.009702 0.792545 0.070 Uiso 1 1 calc R U
C17_1 C 0.7594(5) 0.88406(10) 0.96451(7) 0.0584(4) Uani 1 1 d . .
H17_1 H 0.763308 0.889479 0.999463 0.070 Uiso 1 1 calc R U
C19_1 C 0.7888(5) 0.94390(9) 0.88533(8) 0.0591(4) Uani 1 1 d . .
H19_1 H 0.808212 0.989180 0.866777 0.071 Uiso 1 1 calc R U
C18A_1 C 0.4099(6) 0.05059(10) 0.72410(8) 0.0657(5) Uani 1 1 d . .
H18A_1 H 0.378132 0.001332 0.706675 0.079 Uiso 1 1 calc R U
C18_1 C 0.7711(6) 0.95183(11) 0.93647(8) 0.0671(5) Uani 1 1 d . .
H18_1 H 0.766892 1.002021 0.952496 0.081 Uiso 1 1 calc R U
O2_2 O 0.6374(3) 0.42480(6) 0.61588(3) 0.0412(2) Uani 1 1 d . .
O1_2 O 0.6795(4) 0.29749(7) 0.62145(4) 0.0638(4) Uani 1 1 d . .
C2_2 C 0.6958(3) 0.49549(8) 0.59322(4) 0.0326(3) Uani 1 1 d . .
C10_2 C 0.9099(3) 0.57304(7) 0.52586(4) 0.0285(2) Uani 1 1 d . .
C11_2 C 0.8492(3) 0.49801(7) 0.54699(4) 0.0286(2) Uani 1 1 d . .
C4_2 C 0.6464(3) 0.63581(8) 0.59756(4) 0.0367(3) Uani 1 1 d . .
H4_2 H 0.567961 0.680922 0.613979 0.044 Uiso 1 1 calc R U
C3_2 C 0.5851(3) 0.56358(9) 0.61797(4) 0.0373(3) Uani 1 1 d . .
H3_2 H 0.470200 0.559952 0.648190 0.045 Uiso 1 1 calc R U
C9_2 C 1.0579(3) 0.57520(7) 0.47726(4) 0.0293(2) Uani 1 1 d . .
C5_2 C 0.8269(3) 0.64383(8) 0.55186(4) 0.0322(2) Uani 1 1 d . .
C8_2 C 1.0925(4) 0.64657(8) 0.45346(4) 0.0348(3) Uani 1 1 d . .
C7_2 C 0.9872(4) 0.71908(8) 0.47801(5) 0.0385(3) Uani 1 1 d . .
C1_2 C 0.7436(4) 0.35315(9) 0.59608(5) 0.0419(3) Uani 1 1 d . .
C16_2 C 0.9023(4) 0.80619(10) 0.60963(6) 0.0497(4) Uani 1 1 d . .
H16_2 H 0.955782 0.763748 0.628758 0.060 Uiso 1 1 calc R U
C6_2 C 0.8977(4) 0.71908(8) 0.52936(5) 0.0365(3) Uani 1 1 d . .
C14_2 C 0.8495(5) 0.85692(10) 0.47559(7) 0.0570(4) Uani 1 1 d . .
H14_2 H 0.796586 0.899821 0.456849 0.068 Uiso 1 1 calc R U
C13_2 C 0.8192(4) 0.86279(9) 0.52868(7) 0.0512(4) Uani 1 1 d . .
C15_2 C 0.9536(5) 0.79042(9) 0.45171(6) 0.0504(4) Uani 1 1 d . .
H15_2 H 1.004063 0.790910 0.417742 0.060 Uiso 1 1 calc R U
C12_2 C 0.8647(4) 0.79468(9) 0.55662(6) 0.0428(3) Uani 1 1 d . .
C19_2 C 0.7668(6) 0.93619(11) 0.55453(9) 0.0666(5) Uani 1 1 d . .
H19_2 H 0.720658 0.980025 0.536230 0.080 Uiso 1 1 calc R U
C17_2 C 0.8608(6) 0.87916(11) 0.63317(7) 0.0643(5) Uani 1 1 d . .
H17_2 H 0.885520 0.885379 0.668016 0.077 Uiso 1 1 calc R U
C18_2 C 0.7825(6) 0.94378(12) 0.60562(9) 0.0739(6) Uani 1 1 d . .
H18_2 H 0.741042 0.992039 0.622069 0.089 Uiso 1 1 calc R U

loop_
_atom_site_aniso_label
_atom_site_aniso_U_11
_atom_site_aniso_U_22
_atom_site_aniso_U_33
_atom_site_aniso_U_23
_atom_site_aniso_U_13
_atom_site_aniso_U_12
O2_1 0.0463(5) 0.0398(5) 0.0235(4) 0.0045(3) 0.0128(3) 0.0001(4)
O2A_1 0.0441(5) 0.0380(5) 0.0244(4) 0.0046(3) 0.0131(3) 0.0001(4)
O1_1 0.0891(9) 0.0433(6) 0.0341(5) 0.0098(4) 0.0233(5) -0.0058(5)
O1A_1 0.0821(8) 0.0417(6) 0.0361(5) 0.0102(4) 0.0219(5) -0.0050(5)
C3A_1 0.0314(6) 0.0412(6) 0.0220(5) -0.0014(4) 0.0062(4) 0.0045(5)
C9_1 0.0251(5) 0.0320(5) 0.0198(5) 0.0021(4) 0.0019(4) 0.0014(4)
C3_1 0.0338(6) 0.0432(7) 0.0219(5) -0.0020(4) 0.0073(4) 0.0039(5)
C4_1 0.0328(6) 0.0377(6) 0.0252(5) -0.0041(4) 0.0043(4) 0.0055(5)
C5_1 0.0279(5) 0.0326(6) 0.0234(5) -0.0004(4) 0.0008(4) 0.0035(4)
C5A_1 0.0279(5) 0.0320(5) 0.0236(5) 0.0012(4) 0.0006(4) 0.0044(4)
C12A_1 0.0319(6) 0.0311(6) 0.0419(6) -0.0021(5) 0.0034(5) 0.0041(4)
C12_1 0.0314(6) 0.0336(6) 0.0434(7) -0.0048(5) 0.0010(5) 0.0024(4)
C11A_1 0.0260(5) 0.0321(5) 0.0185(4) 0.0019(4) 0.0031(4) 0.0021(4)
C4A_1 0.0329(6) 0.0368(6) 0.0247(5) -0.0025(4) 0.0032(4) 0.0074(4)
C16_1 0.0435(8) 0.0423(7) 0.0453(7) -0.0111(6) 0.0010(6) 0.0019(6)
C2A_1 0.0295(5) 0.0365(6) 0.0194(5) 0.0026(4) 0.0046(4) 0.0010(4)
C10A_1 0.0263(5) 0.0313(5) 0.0189(4) 0.0018(4) 0.0021(4) 0.0029(4)
C11_1 0.0274(5) 0.0337(6) 0.0179(4) 0.0015(4) 0.0030(4) 0.0019(4)
C2_1 0.0297(5) 0.0381(6) 0.0201(5) 0.0025(4) 0.0048(4) 0.0007(4)
C13A_1 0.0425(7) 0.0314(6) 0.0588(9) 0.0008(6) 0.0087(6) 0.0019(5)
C1_1 0.0410(7) 0.0386(6) 0.0240(5) 0.0052(4) 0.0048(4) -0.0011(5)
C6A_1 0.0300(6) 0.0308(5) 0.0305(5) 0.0023(4) 0.0014(4) 0.0038(4)
C7_1 0.0318(6) 0.0318(6) 0.0323(6) 0.0040(4) 0.0022(4) 0.0015(4)
C7A_1 0.0335(6) 0.0320(6) 0.0315(6) 0.0058(4) 0.0029(4) 0.0030(4)
C9A_1 0.0263(5) 0.0325(5) 0.0193(4) 0.0027(4) 0.0019(4) 0.0019(4)
C17A_1 0.0584(10) 0.0518(9) 0.0553(9) -0.0192(7) 0.0040(7) 0.0027(7)
C1A_1 0.0396(6) 0.0363(6) 0.0255(5) 0.0040(4) 0.0051(4) -0.0020(5)
C16A_1 0.0417(7) 0.0409(7) 0.0436(7) -0.0085(5) 0.0040(5) 0.0050(5)
C6_1 0.0292(6) 0.0315(6) 0.0309(5) 0.0003(4) 0.0009(4) 0.0032(4)
C8_1 0.0306(6) 0.0329(6) 0.0234(5) 0.0038(4) 0.0026(4) 0.0008(4)
C14A_1 0.0597(10) 0.0333(7) 0.0611(9) 0.0124(6) 0.0162(7) 0.0024(6)
C15A_1 0.0546(9) 0.0373(7) 0.0439(7) 0.0111(6) 0.0137(6) 0.0036(6)
C15_1 0.0521(8) 0.0368(7) 0.0451(7) 0.0098(6) 0.0108(6) 0.0022(6)
C13_1 0.0410(7) 0.0325(6) 0.0597(9) -0.0012(6) 0.0047(6) 0.0018(5)
C10_1 0.0253(5) 0.0320(5) 0.0193(4) 0.0007(4) 0.0026(4) 0.0018(4)
C14_1 0.0572(9) 0.0326(7) 0.0635(10) 0.0115(6) 0.0111(7) 0.0021(6)
C8A_1 0.0324(6) 0.0346(6) 0.0223(5) 0.0045(4) 0.0029(4) 0.0022(4)
C19A_1 0.0600(10) 0.0329(7) 0.0816(12) -0.0038(7) 0.0146(9) -0.0031(6)
C17_1 0.0617(11) 0.0522(9) 0.0582(10) -0.0215(8) 0.0015(8) 0.0001(8)
C19_1 0.0601(10) 0.0320(7) 0.0843(13) -0.0052(7) 0.0078(9) 0.0002(6)
C18A_1 0.0694(12) 0.0405(8) 0.0839(13) -0.0221(8) 0.0108(10) -0.0047(8)
C18_1 0.0690(12) 0.0406(8) 0.0885(14) -0.0239(9) 0.0045(10) -0.0001(8)
O2_2 0.0511(6) 0.0491(6) 0.0226(4) 0.0020(4) 0.0102(4) -0.0057(4)
O1_2 0.1065(11) 0.0497(6) 0.0341(5) 0.0089(5) 0.0151(6) -0.0131(6)
C2_2 0.0312(6) 0.0461(7) 0.0198(5) 0.0002(4) 0.0046(4) -0.0034(5)
C10_2 0.0269(5) 0.0387(6) 0.0196(5) -0.0019(4) 0.0017(4) 0.0013(4)
C11_2 0.0266(5) 0.0405(6) 0.0181(5) -0.0023(4) 0.0027(4) -0.0006(4)
C4_2 0.0340(6) 0.0490(7) 0.0265(5) -0.0081(5) 0.0039(4) 0.0060(5)
C3_2 0.0338(6) 0.0557(8) 0.0217(5) -0.0059(5) 0.0078(4) 0.0013(5)
C9_2 0.0286(5) 0.0398(6) 0.0187(5) -0.0011(4) 0.0012(4) -0.0013(4)
C5_2 0.0306(6) 0.0417(6) 0.0237(5) -0.0042(4) 0.0002(4) 0.0037(5)
C8_2 0.0400(7) 0.0406(6) 0.0227(5) 0.0013(4) 0.0000(4) -0.0034(5)
C7_2 0.0412(7) 0.0410(7) 0.0326(6) 0.0017(5) -0.0020(5) -0.0006(5)
C1_2 0.0544(8) 0.0467(7) 0.0229(5) 0.0028(5) 0.0023(5) -0.0094(6)
C16_2 0.0522(9) 0.0486(8) 0.0468(8) -0.0125(6) 0.0025(6) 0.0032(6)
C6_2 0.0354(6) 0.0397(7) 0.0338(6) -0.0028(5) 0.0000(5) 0.0035(5)
C14_2 0.0637(11) 0.0435(8) 0.0646(10) 0.0105(7) -0.0022(8) 0.0061(7)
C13_2 0.0470(8) 0.0418(8) 0.0646(10) -0.0020(7) 0.0010(7) 0.0062(6)
C15_2 0.0608(10) 0.0455(8) 0.0450(8) 0.0082(6) -0.0018(7) 0.0006(7)
C12_2 0.0391(7) 0.0423(7) 0.0463(7) -0.0069(6) 0.0025(5) 0.0041(5)
C19_2 0.0673(12) 0.0429(9) 0.0903(14) -0.0037(9) 0.0090(10) 0.0132(8)
C17_2 0.0719(12) 0.0570(10) 0.0619(10) -0.0214(8) 0.0099(9) 0.0033(9)
C18_2 0.0811(14) 0.0500(10) 0.0898(15) -0.0211(10) 0.0198(11) 0.0107(9)

loop_
_atom_type_symbol
_atom_type_description
_atom_type_scat_dispersion_real
_atom_type_scat_dispersion_imag
_atom_type_scat_source
C C 0.0030 0.0016 'International Tables Vol C Tables 4.2.6.8 and 6.1.1.4'
H H 0.0000 0.0000 'International Tables Vol C Tables 4.2.6.8 and 6.1.1.4'
O O 0.0105 0.0059 'International Tables Vol C Tables 4.2.6.8 and 6.1.1.4'

loop_
_geom_angle_atom_site_label_1
_geom_angle_atom_site_label_2
_geom_angle_atom_site_label_3
_geom_angle
_geom_angle_site_symmetry_3
C2_1 O2_1 C1_1 123.79(9) .
C2A_1 O2A_1 C1A_1 123.79(9) .
C4A_1 C3A_1 C2A_1 119.04(10) .
C4A_1 C3A_1 H3A_1 120.5 .
C2A_1 C3A_1 H3A_1 120.5 .
C8_1 C9_1 C10_1 120.09(11) .
C8_1 C9_1 C11A_1 121.37(10) .
C10_1 C9_1 C11A_1 118.50(10) .
C4_1 C3_1 C2_1 119.20(10) .
C4_1 C3_1 H3_1 120.4 .
C2_1 C3_1 H3_1 120.4 .
C3_1 C4_1 C5_1 121.97(11) .
C3_1 C4_1 H4_1 119.0 .
C5_1 C4_1 H4_1 119.0 .
C10_1 C5_1 C4_1 116.97(11) .
C10_1 C5_1 C6_1 119.03(10) .
C4_1 C5_1 C6_1 123.91(11) .
C10A_1 C5A_1 C4A_1 116.91(11) .
C10A_1 C5A_1 C6A_1 119.09(10) .
C4A_1 C5A_1 C6A_1 123.96(11) .
C13A_1 C12A_1 C16A_1 116.95(12) .
C13A_1 C12A_1 C6A_1 118.93(12) .
C16A_1 C12A_1 C6A_1 123.81(12) .
C16_1 C12_1 C13_1 117.04(13) .
C16_1 C12_1 C6_1 124.08(13) .
C13_1 C12_1 C6_1 118.73(12) .
C2A_1 C11A_1 C10A_1 118.35(11) .
C2A_1 C11A_1 C9_1 118.57(10) .
C10A_1 C11A_1 C9_1 123.08(10) .
C3A_1 C4A_1 C5A_1 122.01(11) .
C3A_1 C4A_1 H4A_1 119.0 .
C5A_1 C4A_1 H4A_1 119.0 .
C17_1 C16_1 C12_1 121.39(16) .
C17_1 C16_1 H16_1 119.3 .
C12_1 C16_1 H16_1 119.3 .
O2A_1 C2A_1 C11A_1 120.68(11) .
O2A_1 C2A_1 C3A_1 117.33(10) .
C11A_1 C2A_1 C3A_1 121.96(11) .
C5A_1 C10A_1 C11A_1 121.06(10) .
C5A_1 C10A_1 C9A_1 120.56(10) .
C11A_1 C10A_1 C9A_1 118.38(10) .
C2_1 C11_1 C10_1 118.37(11) .
C2_1 C11_1 C9A_1 118.56(11) .
C10_1 C11_1 C9A_1 123.08(10) .
O2_1 C2_1 C11_1 120.81(11) .
O2_1 C2_1 C3_1 117.15(10) .
C11_1 C2_1 C3_1 121.98(11) .
C19A_1 C13A_1 C12A_1 119.87(15) .
C19A_1 C13A_1 C14A_1 120.75(14) .
C12A_1 C13A_1 C14A_1 119.25(13) .
O1_1 C1_1 O2_1 114.30(11) .
O1_1 C1_1 C8A_1 128.57(13) .
O2_1 C1_1 C8A_1 117.08(10) .
C7A_1 C6A_1 C5A_1 118.73(11) .
C7A_1 C6A_1 C12A_1 118.58(11) .
C5A_1 C6A_1 C12A_1 122.67(11) .
C6_1 C7_1 C15_1 118.90(12) .
C6_1 C7_1 C8_1 119.48(11) .
C15_1 C7_1 C8_1 121.61(11) .
C6A_1 C7A_1 C15A_1 118.87(12) .
C6A_1 C7A_1 C8A_1 119.52(11) .
C15A_1 C7A_1 C8A_1 121.60(11) .
C8A_1 C9A_1 C10A_1 120.19(11) .
C8A_1 C9A_1 C11_1 121.28(10) .
C10A_1 C9A_1 C11_1 118.52(10) .
C16A_1 C17A_1 C18A_1 120.92(16) .
C16A_1 C17A_1 H17A_1 119.5 .
C18A_1 C17A_1 H17A_1 119.5 .
O1A_1 C1A_1 O2A_1 114.22(11) .
O1A_1 C1A_1 C8_1 128.83(13) .
O2A_1 C1A_1 C8_1 116.91(10) .
C17A_1 C16A_1 C12A_1 121.28(15) .
C17A_1 C16A_1 H16A_1 119.4 .
C12A_1 C16A_1 H16A_1 119.4 .
C7_1 C6_1 C5_1 118.96(11) .
C7_1 C6_1 C12_1 118.55(11) .
C5_1 C6_1 C12_1 122.49(11) .
C9_1 C8_1 C7_1 120.24(10) .
C9_1 C8_1 C1A_1 118.43(11) .
C7_1 C8_1 C1A_1 121.21(11) .
C15A_1 C14A_1 C13A_1 121.57(13) .
C15A_1 C14A_1 H14A_1 119.2 .
C13A_1 C14A_1 H14A_1 119.2 .
C14A_1 C15A_1 C7A_1 120.97(13) .
C14A_1 C15A_1 H15A_1 119.5 .
C7A_1 C15A_1 H15A_1 119.5 .
C14_1 C15_1 C7_1 120.93(14) .
C14_1 C15_1 H15_1 119.5 .
C7_1 C15_1 H15_1 119.5 .
C19_1 C13_1 C12_1 119.85(15) .
C19_1 C13_1 C14_1 120.86(15) .
C12_1 C13_1 C14_1 119.21(13) .
C5_1 C10_1 C11_1 120.99(10) .
C5_1 C10_1 C9_1 120.66(10) .
C11_1 C10_1 C9_1 118.35(10) .
C15_1 C14_1 C13_1 121.50(14) .
C15_1 C14_1 H14_1 119.2 .
C13_1 C14_1 H14_1 119.2 .
C9A_1 C8A_1 C7A_1 120.21(10) .
C9A_1 C8A_1 C1_1 118.36(11) .
C7A_1 C8A_1 C1_1 121.26(11) .
C18A_1 C19A_1 C13A_1 121.19(16) .
C18A_1 C19A_1 H19A_1 119.4 .
C13A_1 C19A_1 H19A_1 119.4 .
C16_1 C17_1 C18_1 120.75(17) .
C16_1 C17_1 H17_1 119.6 .
C18_1 C17_1 H17_1 119.6 .
C18_1 C19_1 C13_1 121.04(17) .
C18_1 C19_1 H19_1 119.5 .
C13_1 C19_1 H19_1 119.5 .
C19A_1 C18A_1 C17A_1 119.52(15) .
C19A_1 C18A_1 H18A_1 120.2 .
C17A_1 C18A_1 H18A_1 120.2 .
C19_1 C18_1 C17_1 119.48(15) .
C19_1 C18_1 H18_1 120.3 .
C17_1 C18_1 H18_1 120.3 .
C2_2 O2_2 C1_2 123.30(10) .
O2_2 C2_2 C11_2 120.78(12) .
O2_2 C2_2 C3_2 117.43(10) .
C11_2 C2_2 C3_2 121.76(12) .
C5_2 C10_2 C11_2 121.26(10) .
C5_2 C10_2 C9_2 120.55(11) .
C11_2 C10_2 C9_2 118.19(11) .
C2_2 C11_2 C10_2 118.30(11) .
C2_2 C11_2 C9_2 118.56(11) 2_766
C10_2 C11_2 C9_2 123.14(10) 2_766
C3_2 C4_2 C5_2 121.76(12) .
C3_2 C4_2 H4_2 119.1 .
C5_2 C4_2 H4_2 119.1 .
C4_2 C3_2 C2_2 119.58(11) .
C4_2 C3_2 H3_2 120.2 .
C2_2 C3_2 H3_2 120.2 .
C8_2 C9_2 C10_2 119.80(11) .
C8_2 C9_2 C11_2 121.49(10) 2_766
C10_2 C9_2 C11_2 118.63(11) 2_766
C10_2 C5_2 C4_2 116.94(12) .
C10_2 C5_2 C6_2 119.53(11) .
C4_2 C5_2 C6_2 123.28(12) .
C9_2 C8_2 C7_2 120.49(11) .
C9_2 C8_2 C1_2 118.18(12) 2_766
C7_2 C8_2 C1_2 121.24(12) 2_766
C6_2 C7_2 C15_2 118.45(13) .
C6_2 C7_2 C8_2 119.11(12) .
C15_2 C7_2 C8_2 122.37(12) .
O1_2 C1_2 O2_2 114.53(12) .
O1_2 C1_2 C8_2 128.06(14) 2_766
O2_2 C1_2 C8_2 117.37(12) 2_766
C17_2 C16_2 C12_2 120.92(17) .
C17_2 C16_2 H16_2 119.5 .
C12_2 C16_2 H16_2 119.5 .
C7_2 C6_2 C5_2 118.76(12) .
C7_2 C6_2 C12_2 118.74(13) .
C5_2 C6_2 C12_2 122.44(12) .
C15_2 C14_2 C13_2 121.47(15) .
C15_2 C14_2 H14_2 119.3 .
C13_2 C14_2 H14_2 119.3 .
C19_2 C13_2 C12_2 119.31(17) .
C19_2 C13_2 C14_2 121.43(17) .
C12_2 C13_2 C14_2 119.14(14) .
C14_2 C15_2 C7_2 120.92(15) .
C14_2 C15_2 H15_2 119.5 .
C7_2 C15_2 H15_2 119.5 .
C16_2 C12_2 C13_2 117.44(14) .
C16_2 C12_2 C6_2 123.93(14) .
C13_2 C12_2 C6_2 118.44(13) .
C18_2 C19_2 C13_2 121.19(19) .
C18_2 C19_2 H19_2 119.4 .
C13_2 C19_2 H19_2 119.4 .
C16_2 C17_2 C18_2 120.90(18) .
C16_2 C17_2 H17_2 119.6 .
C18_2 C17_2 H17_2 119.6 .
C19_2 C18_2 C17_2 119.71(17) .
C19_2 C18_2 H18_2 120.1 .
C17_2 C18_2 H18_2 120.1 .

loop_
_geom_bond_atom_site_label_1
_geom_bond_atom_site_label_2
_geom_bond_distance
_geom_bond_site_symmetry_2
O2_1 C2_1 1.3659(15) .
O2_1 C1_1 1.3818(16) .
O2A_1 C2A_1 1.3673(14) .
O2A_1 C1A_1 1.3862(16) .
O1_1 C1_1 1.2002(15) .
O1A_1 C1A_1 1.1985(15) .
C3A_1 C4A_1 1.3734(17) .
C3A_1 C2A_1 1.3951(17) .
C3A_1 H3A_1 0.9300 .
C9_1 C8_1 1.3914(16) .
C9_1 C10_1 1.4258(15) .
C9_1 C11A_1 1.4358(16) .
C3_1 C4_1 1.3691(18) .
C3_1 C2_1 1.3936(17) .
C3_1 H3_1 0.9300 .
C4_1 C5_1 1.4201(16) .
C4_1 H4_1 0.9300 .
C5_1 C10_1 1.4134(16) .
C5_1 C6_1 1.4478(17) .
C5A_1 C10A_1 1.4124(16) .
C5A_1 C4A_1 1.4199(16) .
C5A_1 C6A_1 1.4509(16) .
C12A_1 C13A_1 1.4181(19) .
C12A_1 C16A_1 1.4222(19) .
C12A_1 C6A_1 1.4514(17) .
C12_1 C16_1 1.416(2) .
C12_1 C13_1 1.419(2) .
C12_1 C6_1 1.4528(17) .
C11A_1 C2A_1 1.3782(14) .
C11A_1 C10A_1 1.4196(16) .
C4A_1 H4A_1 0.9300 .
C16_1 C17_1 1.374(2) .
C16_1 H16_1 0.9300 .
C10A_1 C9A_1 1.4234(15) .
C11_1 C2_1 1.3770(15) .
C11_1 C10_1 1.4189(16) .
C11_1 C9A_1 1.4375(16) .
C13A_1 C19A_1 1.415(2) .
C13A_1 C14A_1 1.419(2) .
C1_1 C8A_1 1.4749(16) .
C6A_1 C7A_1 1.4174(16) .
C7_1 C6_1 1.4169(17) .
C7_1 C15_1 1.4326(18) .
C7_1 C8_1 1.4431(17) .
C7A_1 C15A_1 1.4327(17) .
C7A_1 C8A_1 1.4437(17) .
C9A_1 C8A_1 1.3922(16) .
C17A_1 C16A_1 1.374(2) .
C17A_1 C18A_1 1.393(3) .
C17A_1 H17A_1 0.9300 .
C1A_1 C8_1 1.4741(16) .
C16A_1 H16A_1 0.9300 .
C14A_1 C15A_1 1.350(2) .
C14A_1 H14A_1 0.9300 .
C15A_1 H15A_1 0.9300 .
C15_1 C14_1 1.351(2) .
C15_1 H15_1 0.9300 .
C13_1 C19_1 1.414(2) .
C13_1 C14_1 1.420(2) .
C14_1 H14_1 0.9300 .
C19A_1 C18A_1 1.362(3) .
C19A_1 H19A_1 0.9300 .
C17_1 C18_1 1.395(3) .
C17_1 H17_1 0.9300 .
C19_1 C18_1 1.365(3) .
C19_1 H19_1 0.9300 .
C18A_1 H18A_1 0.9300 .
C18_1 H18_1 0.9300 .
O2_2 C2_2 1.3705(16) .
O2_2 C1_2 1.3851(18) .
O1_2 C1_2 1.1994(17) .
C2_2 C11_2 1.3791(15) .
C2_2 C3_2 1.3921(18) .
C10_2 C5_2 1.4092(17) .
C10_2 C11_2 1.4179(17) .
C10_2 C9_2 1.4272(15) .
C11_2 C9_2 1.4352(17) 2_766
C4_2 C3_2 1.367(2) .
C4_2 C5_2 1.4232(17) .
C4_2 H4_2 0.9300 .
C3_2 H3_2 0.9300 .
C9_2 C8_2 1.3883(17) .
C9_2 C11_2 1.4352(17) 2_766
C5_2 C6_2 1.4427(19) .
C8_2 C7_2 1.4445(19) .
C8_2 C1_2 1.4756(17) 2_766
C7_2 C6_2 1.4178(18) .
C7_2 C15_2 1.434(2) .
C1_2 C8_2 1.4755(17) 2_766
C16_2 C17_2 1.374(2) .
C16_2 C12_2 1.417(2) .
C16_2 H16_2 0.9300 .
C6_2 C12_2 1.4500(19) .
C14_2 C15_2 1.350(2) .
C14_2 C13_2 1.420(2) .
C14_2 H14_2 0.9300 .
C13_2 C19_2 1.415(2) .
C13_2 C12_2 1.418(2) .
C15_2 H15_2 0.9300 .
C19_2 C18_2 1.359(3) .
C19_2 H19_2 0.9300 .
C17_2 C18_2 1.389(3) .
C17_2 H17_2 0.9300 .
C18_2 H18_2 0.9300 .

loop_
_geom_torsion_atom_site_label_1
_geom_torsion_atom_site_label_2
_geom_torsion_atom_site_label_3
_geom_torsion_atom_site_label_4
_geom_torsion
_geom_torsion_site_symmetry_1
_geom_torsion_site_symmetry_4
C2_1 C3_1 C4_1 C5_1 -1.24(19) . .
C3_1 C4_1 C5_1 C10_1 6.81(18) . .
C3_1 C4_1 C5_1 C6_1 -176.69(12) . .
C8_1 C9_1 C11A_1 C2A_1 4.60(17) . .
C10_1 C9_1 C11A_1 C2A_1 -177.72(10) . .
C8_1 C9_1 C11A_1 C10A_1 -174.56(10) . .
C10_1 C9_1 C11A_1 C10A_1 3.13(17) . .
C2A_1 C3A_1 C4A_1 C5A_1 0.34(19) . .
C10A_1 C5A_1 C4A_1 C3A_1 -7.16(18) . .
C6A_1 C5A_1 C4A_1 C3A_1 175.21(11) . .
C13_1 C12_1 C16_1 C17_1 5.9(2) . .
C6_1 C12_1 C16_1 C17_1 -178.65(14) . .
C1A_1 O2A_1 C2A_1 C11A_1 -3.45(18) . .
C1A_1 O2A_1 C2A_1 C3A_1 178.77(11) . .
C10A_1 C11A_1 C2A_1 O2A_1 178.00(10) . .
C9_1 C11A_1 C2A_1 O2A_1 -1.19(17) . .
C10A_1 C11A_1 C2A_1 C3A_1 -4.32(18) . .
C9_1 C11A_1 C2A_1 C3A_1 176.49(11) . .
C4A_1 C3A_1 C2A_1 O2A_1 -176.60(11) . .
C4A_1 C3A_1 C2A_1 C11A_1 5.65(19) . .
C4A_1 C5A_1 C10A_1 C11A_1 8.42(17) . .
C6A_1 C5A_1 C10A_1 C11A_1 -173.83(10) . .
C4A_1 C5A_1 C10A_1 C9A_1 -172.04(10) . .
C6A_1 C5A_1 C10A_1 C9A_1 5.71(17) . .
C2A_1 C11A_1 C10A_1 C5A_1 -2.94(17) . .
C9_1 C11A_1 C10A_1 C5A_1 176.21(10) . .
C2A_1 C11A_1 C10A_1 C9A_1 177.51(10) . .
C9_1 C11A_1 C10A_1 C9A_1 -3.33(17) . .
C1_1 O2_1 C2_1 C11_1 1.33(19) . .
C1_1 O2_1 C2_1 C3_1 178.67(11) . .
C10_1 C11_1 C2_1 O2_1 -178.49(10) . .
C9A_1 C11_1 C2_1 O2_1 1.90(18) . .
C10_1 C11_1 C2_1 C3_1 4.30(18) . .
C9A_1 C11_1 C2_1 C3_1 -175.31(11) . .
C4_1 C3_1 C2_1 O2_1 178.14(11) . .
C4_1 C3_1 C2_1 C11_1 -4.6(2) . .
C16A_1 C12A_1 C13A_1 C19A_1 5.9(2) . .
C6A_1 C12A_1 C13A_1 C19A_1 179.76(14) . .
C16A_1 C12A_1 C13A_1 C14A_1 -170.05(14) . .
C6A_1 C12A_1 C13A_1 C14A_1 3.8(2) . .
C2_1 O2_1 C1_1 O1_1 178.89(12) . .
C2_1 O2_1 C1_1 C8A_1 -3.27(19) . .
C10A_1 C5A_1 C6A_1 C7A_1 -14.53(17) . .
C4A_1 C5A_1 C6A_1 C7A_1 163.05(11) . .
C10A_1 C5A_1 C6A_1 C12A_1 163.91(11) . .
C4A_1 C5A_1 C6A_1 C12A_1 -18.51(18) . .
C13A_1 C12A_1 C6A_1 C7A_1 -13.99(18) . .
C16A_1 C12A_1 C6A_1 C7A_1 159.45(13) . .
C13A_1 C12A_1 C6A_1 C5A_1 167.57(12) . .
C16A_1 C12A_1 C6A_1 C5A_1 -18.99(19) . .
C5A_1 C6A_1 C7A_1 C15A_1 -166.82(12) . .
C12A_1 C6A_1 C7A_1 C15A_1 14.68(18) . .
C5A_1 C6A_1 C7A_1 C8A_1 13.87(17) . .
C12A_1 C6A_1 C7A_1 C8A_1 -164.63(11) . .
C5A_1 C10A_1 C9A_1 C8A_1 3.89(17) . .
C11A_1 C10A_1 C9A_1 C8A_1 -176.56(10) . .
C5A_1 C10A_1 C9A_1 C11_1 -177.05(10) . .
C11A_1 C10A_1 C9A_1 C11_1 2.50(16) . .
C2_1 C11_1 C9A_1 C8A_1 -3.05(18) . .
C10_1 C11_1 C9A_1 C8A_1 177.36(10) . .
C2_1 C11_1 C9A_1 C10A_1 177.90(10) . .
C10_1 C11_1 C9A_1 C10A_1 -1.69(17) . .
C2A_1 O2A_1 C1A_1 O1A_1 -177.78(12) . .
C2A_1 O2A_1 C1A_1 C8_1 4.48(18) . .
C18A_1 C17A_1 C16A_1 C12A_1 -0.3(3) . .
C13A_1 C12A_1 C16A_1 C17A_1 -4.2(2) . .
C6A_1 C12A_1 C16A_1 C17A_1 -177.71(14) . .
C15_1 C7_1 C6_1 C5_1 164.50(12) . .
C8_1 C7_1 C6_1 C5_1 -14.27(18) . .
C15_1 C7_1 C6_1 C12_1 -14.75(18) . .
C8_1 C7_1 C6_1 C12_1 166.48(11) . .
C10_1 C5_1 C6_1 C7_1 13.05(17) . .
C4_1 C5_1 C6_1 C7_1 -163.38(12) . .
C10_1 C5_1 C6_1 C12_1 -167.73(11) . .
C4_1 C5_1 C6_1 C12_1 15.84(18) . .
C16_1 C12_1 C6_1 C7_1 -159.30(13) . .
C13_1 C12_1 C6_1 C7_1 16.08(18) . .
C16_1 C12_1 C6_1 C5_1 21.5(2) . .
C13_1 C12_1 C6_1 C5_1 -163.15(12) . .
C10_1 C9_1 C8_1 C7_1 2.95(18) . .
C11A_1 C9_1 C8_1 C7_1 -179.40(10) . .
C10_1 C9_1 C8_1 C1A_1 178.91(10) . .
C11A_1 C9_1 C8_1 C1A_1 -3.44(18) . .
C6_1 C7_1 C8_1 C9_1 6.36(18) . .
C15_1 C7_1 C8_1 C9_1 -172.38(12) . .
C6_1 C7_1 C8_1 C1A_1 -169.49(12) . .
C15_1 C7_1 C8_1 C1A_1 11.78(19) . .
O1A_1 C1A_1 C8_1 C9_1 -178.31(14) . .
O2A_1 C1A_1 C8_1 C9_1 -0.96(17) . .
O1A_1 C1A_1 C8_1 C7_1 -2.4(2) . .
O2A_1 C1A_1 C8_1 C7_1 174.96(11) . .
C19A_1 C13A_1 C14A_1 C15A_1 -169.98(17) . .
C12A_1 C13A_1 C14A_1 C15A_1 5.9(2) . .
C13A_1 C14A_1 C15A_1 C7A_1 -5.3(3) . .
C6A_1 C7A_1 C15A_1 C14A_1 -5.2(2) . .
C8A_1 C7A_1 C15A_1 C14A_1 174.05(14) . .
C6_1 C7_1 C15_1 C14_1 3.2(2) . .
C8_1 C7_1 C15_1 C14_1 -178.03(14) . .
C16_1 C12_1 C13_1 C19_1 -7.0(2) . .
C6_1 C12_1 C13_1 C19_1 177.29(14) . .
C16_1 C12_1 C13_1 C14_1 169.75(14) . .
C6_1 C12_1 C13_1 C14_1 -6.0(2) . .
C4_1 C5_1 C10_1 C11_1 -6.96(17) . .
C6_1 C5_1 C10_1 C11_1 176.36(10) . .
C4_1 C5_1 C10_1 C9_1 172.80(10) . .
C6_1 C5_1 C10_1 C9_1 -3.88(17) . .
C2_1 C11_1 C10_1 C5_1 1.66(18) . .
C9A_1 C11_1 C10_1 C5_1 -178.76(10) . .
C2_1 C11_1 C10_1 C9_1 -178.11(10) . .
C9A_1 C11_1 C10_1 C9_1 1.48(18) . .
C8_1 C9_1 C10_1 C5_1 -4.14(17) . .
C11A_1 C9_1 C10_1 C5_1 178.15(10) . .
C8_1 C9_1 C10_1 C11_1 175.63(10) . .
C11A_1 C9_1 C10_1 C11_1 -2.08(16) . .
C7_1 C15_1 C14_1 C13_1 7.3(3) . .
C19_1 C13_1 C14_1 C15_1 170.91(17) . .
C12_1 C13_1 C14_1 C15_1 -5.8(2) . .
C10A_1 C9A_1 C8A_1 C7A_1 -4.61(18) . .
C11_1 C9A_1 C8A_1 C7A_1 176.36(10) . .
C10A_1 C9A_1 C8A_1 C1_1 -179.89(11) . .
C11_1 C9A_1 C8A_1 C1_1 1.07(18) . .
C6A_1 C7A_1 C8A_1 C9A_1 -4.42(18) . .
C15A_1 C7A_1 C8A_1 C9A_1 176.29(12) . .
C6A_1 C7A_1 C8A_1 C1_1 170.73(12) . .
C15A_1 C7A_1 C8A_1 C1_1 -8.6(2) . .
O1_1 C1_1 C8A_1 C9A_1 179.47(15) . .
O2_1 C1_1 C8A_1 C9A_1 1.98(18) . .
O1_1 C1_1 C8A_1 C7A_1 4.2(2) . .
O2_1 C1_1 C8A_1 C7A_1 -173.25(11) . .
C12A_1 C13A_1 C19A_1 C18A_1 -3.3(3) . .
C14A_1 C13A_1 C19A_1 C18A_1 172.59(18) . .
C12_1 C16_1 C17_1 C18_1 -0.3(3) . .
C12_1 C13_1 C19_1 C18_1 2.7(3) . .
C14_1 C13_1 C19_1 C18_1 -174.04(18) . .
C13A_1 C19A_1 C18A_1 C17A_1 -1.4(3) . .
C16A_1 C17A_1 C18A_1 C19A_1 3.2(3) . .
C13_1 C19_1 C18_1 C17_1 3.1(3) . .
C16_1 C17_1 C18_1 C19_1 -4.4(3) . .
C1_2 O2_2 C2_2 C11_2 3.85(19) . .
C1_2 O2_2 C2_2 C3_2 -178.01(12) . .
O2_2 C2_2 C11_2 C10_2 -178.68(10) . .
C3_2 C2_2 C11_2 C10_2 3.26(19) . .
O2_2 C2_2 C11_2 C9_2 0.86(18) . 2_766
C3_2 C2_2 C11_2 C9_2 -177.20(11) . 2_766
C5_2 C10_2 C11_2 C2_2 2.02(18) . .
C9_2 C10_2 C11_2 C2_2 -177.94(11) . .
C5_2 C10_2 C11_2 C9_2 -177.49(11) . 2_766
C9_2 C10_2 C11_2 C9_2 2.54(19) . 2_766
C5_2 C4_2 C3_2 C2_2 -1.2(2) . .
O2_2 C2_2 C3_2 C4_2 178.15(11) . .
C11_2 C2_2 C3_2 C4_2 -3.7(2) . .
C5_2 C10_2 C9_2 C8_2 -5.66(18) . .
C11_2 C10_2 C9_2 C8_2 174.31(11) . .
C5_2 C10_2 C9_2 C11_2 177.61(10) . 2_766
C11_2 C10_2 C9_2 C11_2 -2.42(18) . 2_766
C11_2 C10_2 C5_2 C4_2 -6.50(18) . .
C9_2 C10_2 C5_2 C4_2 173.47(11) . .
C11_2 C10_2 C5_2 C6_2 179.07(11) . .
C9_2 C10_2 C5_2 C6_2 -0.96(18) . .
C3_2 C4_2 C5_2 C10_2 6.10(19) . .
C3_2 C4_2 C5_2 C6_2 -179.70(12) . .
C10_2 C9_2 C8_2 C7_2 1.45(18) . .
C11_2 C9_2 C8_2 C7_2 178.09(12) 2_766 .
C10_2 C9_2 C8_2 C1_2 178.20(12) . 2_766
C11_2 C9_2 C8_2 C1_2 -5.16(18) 2_766 2_766
C9_2 C8_2 C7_2 C6_2 9.4(2) . .
C1_2 C8_2 C7_2 C6_2 -167.27(13) 2_766 .
C9_2 C8_2 C7_2 C15_2 -167.58(14) . .
C1_2 C8_2 C7_2 C15_2 15.8(2) 2_766 .
C2_2 O2_2 C1_2 O1_2 178.12(13) . .
C2_2 O2_2 C1_2 C8_2 -3.94(19) . 2_766
C15_2 C7_2 C6_2 C5_2 161.28(13) . .
C8_2 C7_2 C6_2 C5_2 -15.80(19) . .
C15_2 C7_2 C6_2 C12_2 -15.9(2) . .
C8_2 C7_2 C6_2 C12_2 167.07(12) . .
C10_2 C5_2 C6_2 C7_2 11.71(18) . .
C4_2 C5_2 C6_2 C7_2 -162.34(13) . .
C10_2 C5_2 C6_2 C12_2 -171.26(12) . .
C4_2 C5_2 C6_2 C12_2 14.7(2) . .
C15_2 C14_2 C13_2 C19_2 169.45(18) . .
C15_2 C14_2 C13_2 C12_2 -6.5(3) . .
C13_2 C14_2 C15_2 C7_2 9.4(3) . .
C6_2 C7_2 C15_2 C14_2 2.0(2) . .
C8_2 C7_2 C15_2 C14_2 179.01(16) . .
C17_2 C16_2 C12_2 C13_2 6.4(2) . .
C17_2 C16_2 C12_2 C6_2 -178.71(16) . .
C19_2 C13_2 C12_2 C16_2 -8.4(2) . .
C14_2 C13_2 C12_2 C16_2 167.67(16) . .
C19_2 C13_2 C12_2 C6_2 176.46(15) . .
C14_2 C13_2 C12_2 C6_2 -7.5(2) . .
C7_2 C6_2 C12_2 C16_2 -156.30(15) . .
C5_2 C6_2 C12_2 C16_2 26.7(2) . .
C7_2 C6_2 C12_2 C13_2 18.5(2) . .
C5_2 C6_2 C12_2 C13_2 -158.48(14) . .
C12_2 C13_2 C19_2 C18_2 4.5(3) . .
C14_2 C13_2 C19_2 C18_2 -171.5(2) . .
C12_2 C16_2 C17_2 C18_2 -0.3(3) . .
C13_2 C19_2 C18_2 C17_2 1.8(3) . .
C16_2 C17_2 C18_2 C19_2 -3.9(3) . .
